data_4322164
loop_
_publ_author_name
'Rapha\"el Wietzke'
'Marinella Mazzanti'
'Jean-Marc Latour'
'Jacques P\'ecaut'

_publ_section_title
;
 Crystal Structure and Solution Fluxionality of Lanthanide Complexes of
 2,4,6,-Tris-2-pyridyl-1,3,5-triazine
;
_journal_name_full 'Inorganic Chemistry'
_journal_page_first 3581
_journal_page_last 3585
_journal_paper_doi 10.1021/ic990122w
_journal_volume 38
_journal_year 1999
_chemical_formula_sum 'C50 H50 N12 O14 Pr2'
_chemical_formula_weight 1324.84
_chemical_name_systematic
;
 ?
;
_space_group_IT_number 2
_symmetry_cell_setting triclinic
_symmetry_space_group_name_Hall '-P 1'
_symmetry_space_group_name_H-M 'P -1'
_atom_sites_solution_hydrogens geom
_atom_sites_solution_primary direct
_atom_sites_solution_secondary difmap
_audit_creation_method SHELXL
_cell_angle_alpha 93.01(3)
_cell_angle_beta 105.534(15)
_cell_angle_gamma 92.57(2)
_cell_formula_units_Z 1
_cell_length_a 9.369(4)
_cell_length_b 11.168(4)
_cell_length_c 12.663(4)
_cell_measurement_temperature 293(2)
_cell_volume 1272.4(8)
_computing_structure_refinement 'SHELXL-93 (Sheldrick, 1993)'
_computing_structure_solution 'SHELXS-86 (Sheldrick, 1990)'
_diffrn_ambient_temperature 293(2)
_diffrn_radiation_monochromator graphite
_diffrn_radiation_source 'fine-focus sealed tube'
_diffrn_radiation_type MoK\a
_diffrn_radiation_wavelength 0.71073
_diffrn_reflns_av_R_equivalents 0.0318
_diffrn_reflns_av_sigmaI/netI 0.0711
_diffrn_reflns_limit_h_max 7
_diffrn_reflns_limit_h_min -11
_diffrn_reflns_limit_k_max 12
_diffrn_reflns_limit_k_min -13
_diffrn_reflns_limit_l_max 15
_diffrn_reflns_limit_l_min -11
_diffrn_reflns_number 5853
_diffrn_reflns_theta_max 25.97
_diffrn_reflns_theta_min 1.67
_exptl_absorpt_coefficient_mu 1.972
_exptl_absorpt_correction_type SADABS
_exptl_crystal_density_diffrn 1.729
_exptl_crystal_F_000 664
_refine_diff_density_max 0.922
_refine_diff_density_min -1.985
_refine_diff_density_rms 0.164
_refine_ls_extinction_coef 0.0082(12)
_refine_ls_extinction_expression Fc^*^=kFc[1+0.001xFc^2^\l^3^/sin(2\q)]^-1/4^
_refine_ls_extinction_method SHELXL
_refine_ls_goodness_of_fit_all 1.023
_refine_ls_goodness_of_fit_obs 1.062
_refine_ls_matrix_type full
_refine_ls_number_parameters 353
_refine_ls_number_reflns 4165
_refine_ls_number_restraints 0
_refine_ls_restrained_S_all 1.023
_refine_ls_restrained_S_obs 1.062
_refine_ls_R_factor_all 0.0646
_refine_ls_R_factor_obs 0.0516
_refine_ls_shift/esd_max 0.001
_refine_ls_shift/esd_mean 0.000
_refine_ls_structure_factor_coef Fsqd
_refine_ls_weighting_details 'w=1/[\s^2^(Fo^2^)+(0.0885P)^2^+0.0000P] where P=(Fo^2^+2Fc^2^)/3'
_refine_ls_weighting_scheme calc
_refine_ls_wR_factor_all 0.1372
_refine_ls_wR_factor_obs 0.1295
_reflns_number_observed 3493
_reflns_number_total 4165
_reflns_observed_criterion >2sigma(I)
_cod_data_source_file ic990122w_2.cif
_cod_data_source_block toto
_cod_depositor_comments
;
The following automatic conversions were performed:

'_refine_ls_weighting_scheme' value 'calc
w=1/[\s^2^(Fo^2^)+(0.0885P)^2^+0.0000P] where P=(Fo^2^+2Fc^2^)/3' was
changed to 'calc'. New tag '_refine_ls_weighting_details' was
created. The value of the new tag was set to
'w=1/[\s^2^(Fo^2^)+(0.0885P)^2^+0.0000P] where P=(Fo^2^+2Fc^2^)/3'.

Automatic conversion script
Id: cif_fix_values 3143 2015-03-26 13:38:13Z robertas 
;
_cod_database_code 4322164

loop_
_symmetry_equiv_pos_as_xyz
'x, y, z'
'-x, -y, -z'

loop_
_atom_site_aniso_label
_atom_site_aniso_U_11
_atom_site_aniso_U_22
_atom_site_aniso_U_33
_atom_site_aniso_U_23
_atom_site_aniso_U_13
_atom_site_aniso_U_12
Pr1 0.0257(3) 0.0280(3) 0.0237(2) -0.00044(15) 0.0030(2) -0.0014(2)
O21 0.035(3) 0.034(3) 0.026(3) -0.003(2) 0.007(2) -0.004(2)
O22 0.036(3) 0.044(3) 0.031(3) 0.003(2) 0.009(2) -0.005(2)
O23 0.032(3) 0.040(3) 0.038(3) 0.004(2) 0.005(2) 0.006(2)
O24 0.043(3) 0.032(3) 0.037(3) -0.006(2) 0.010(2) -0.002(2)
O25 0.041(3) 0.032(3) 0.041(3) 0.000(2) 0.002(2) 0.000(2)
O26 0.033(3) 0.043(3) 0.043(3) 0.005(3) 0.007(2) 0.003(3)
O27 0.093(5) 0.062(4) 0.056(4) 0.008(3) 0.005(4) -0.029(4)
N1 0.032(3) 0.028(3) 0.020(3) -0.002(2) 0.003(2) -0.001(3)
N2 0.036(3) 0.029(3) 0.029(3) 0.003(3) 0.002(3) 0.000(3)
N3 0.027(3) 0.030(3) 0.025(3) 0.001(2) 0.001(2) -0.003(3)
N4 0.030(3) 0.030(3) 0.032(3) 0.006(3) 0.002(3) 0.004(3)
N5 0.030(3) 0.032(3) 0.036(3) 0.005(3) 0.006(3) -0.004(3)
N6 0.039(4) 0.036(4) 0.033(3) 0.001(3) 0.001(3) -0.008(3)
C1 0.028(4) 0.020(3) 0.029(4) 0.002(3) 0.006(3) 0.000(3)
C2 0.030(4) 0.023(4) 0.022(3) 0.000(3) 0.006(3) -0.001(3)
C3 0.029(4) 0.033(4) 0.026(4) 0.003(3) 0.003(3) 0.003(3)
C4 0.030(4) 0.033(4) 0.026(4) 0.002(3) 0.003(3) -0.002(3)
C5 0.051(5) 0.046(5) 0.040(5) 0.018(4) -0.003(4) -0.015(4)
C6 0.073(7) 0.066(7) 0.054(6) 0.032(5) -0.010(5) -0.031(6)
C7 0.061(6) 0.057(6) 0.040(5) 0.025(4) -0.010(4) -0.014(5)
C8 0.048(5) 0.038(4) 0.025(4) 0.007(3) -0.002(3) 0.000(4)
C9 0.038(4) 0.022(4) 0.028(4) 0.001(3) 0.005(3) -0.001(3)
C10 0.045(5) 0.037(4) 0.020(3) 0.003(3) -0.002(3) -0.003(4)
C11 0.055(5) 0.034(4) 0.036(4) 0.011(3) 0.015(4) 0.006(4)
C12 0.048(5) 0.042(5) 0.038(4) 0.011(4) 0.015(4) -0.007(4)
C13 0.042(4) 0.034(4) 0.038(4) 0.002(3) 0.013(3) -0.006(4)
C14 0.028(4) 0.023(4) 0.030(4) -0.005(3) 0.001(3) 0.001(3)
C15 0.044(5) 0.044(5) 0.038(4) 0.009(4) -0.012(4) -0.006(4)
C16 0.049(5) 0.054(6) 0.046(5) 0.008(4) -0.022(4) -0.007(5)
C17 0.040(5) 0.043(5) 0.042(5) 0.001(4) -0.011(4) -0.009(4)
C18 0.045(5) 0.045(5) 0.041(5) 0.001(4) -0.004(4) -0.008(4)
C21 0.033(4) 0.056(5) 0.045(5) 0.001(4) 0.008(4) -0.009(4)
C22 0.030(4) 0.036(4) 0.034(4) 0.002(3) 0.006(3) -0.001(3)
C23 0.063(6) 0.048(5) 0.066(6) 0.004(5) 0.031(5) 0.016(5)
C24 0.033(4) 0.030(4) 0.036(4) 0.003(3) 0.009(3) -0.004(3)
C25 0.044(5) 0.027(4) 0.022(3) 0.004(3) 0.012(3) 0.000(3)
C26 0.050(5) 0.045(5) 0.068(6) 0.027(4) 0.033(5) 0.016(4)
C27 0.068(7) 0.043(6) 0.079(7) 0.011(5) 0.013(5) -0.008(5)

loop_
_atom_site_label
_atom_site_type_symbol
_atom_site_fract_x
_atom_site_fract_y
_atom_site_fract_z
_atom_site_U_iso_or_equiv
_atom_site_thermal_displace_type
_atom_site_occupancy
_atom_site_calc_flag
_atom_site_refinement_flags
_atom_site_disorder_group
Pr1 Pr 0.92198(4) 0.92275(3) 0.83581(3) 0.0267(2) Uani 1 d . .
O21 O 1.1236(5) 1.0527(4) 0.9827(4) 0.0321(11) Uani 1 d . .
O22 O 1.1527(6) 1.0398(5) 0.8164(4) 0.0371(12) Uani 1 d . .
O23 O 1.1438(6) 0.7979(5) 0.9080(4) 0.0373(12) Uani 1 d . .
O24 O 1.0437(6) 0.7835(4) 0.7290(4) 0.0380(12) Uani 1 d . .
O25 O 0.8544(6) 1.1401(5) 0.8311(4) 0.0399(13) Uani 1 d . .
O26 O 0.6652(6) 1.0101(5) 0.8020(4) 0.0399(13) Uani 1 d . .
O27 O 0.2982(9) 0.4244(6) 0.7268(5) 0.074(2) Uani 1 d . .
N1 N 0.7057(6) 0.7865(5) 0.6911(4) 0.0277(13) Uani 1 d . .
N2 N 0.5277(7) 0.7656(5) 0.5181(5) 0.0325(14) Uani 1 d . .
N3 N 0.5214(6) 0.6255(5) 0.6511(4) 0.0288(13) Uani 1 d . .
N4 N 0.8246(6) 0.7074(5) 0.8893(5) 0.0314(13) Uani 1 d . .
N5 N 0.8371(6) 0.9817(5) 0.6271(5) 0.0330(14) Uani 1 d . .
N6 N 0.2733(7) 0.5110(6) 0.5078(5) 0.038(2) Uani 1 d . .
C1 C 0.6378(7) 0.6886(6) 0.7167(5) 0.0257(15) Uani 1 d . .
C2 C 0.6472(7) 0.8217(6) 0.5887(5) 0.0254(15) Uani 1 d . .
C3 C 0.4671(8) 0.6695(7) 0.5537(6) 0.030(2) Uani 1 d . .
C4 C 0.7031(8) 0.6448(6) 0.8279(5) 0.030(2) Uani 1 d . .
C5 C 0.6401(10) 0.5439(8) 0.8605(7) 0.048(2) Uani 1 d . .
H5 H 0.5565(10) 0.5019(8) 0.8148(7) 0.058 Uiso 1 calc R .
C6 C 0.7070(12) 0.5082(9) 0.9646(8) 0.069(3) Uani 1 d . .
H6 H 0.6656(12) 0.4431(9) 0.9914(8) 0.083 Uiso 1 calc R .
C7 C 0.8348(10) 0.5692(8) 1.0284(7) 0.057(3) Uani 1 d . .
H7 H 0.8827(10) 0.5436(8) 1.0970(7) 0.068 Uiso 1 calc R .
C8 C 0.8903(9) 0.6682(7) 0.9890(6) 0.039(2) Uani 1 d . .
H8 H 0.9759(9) 0.7097(7) 1.0324(6) 0.047 Uiso 1 calc R .
C9 C 0.7187(8) 0.9263(6) 0.5521(6) 0.030(2) Uani 1 d . .
C10 C 0.6673(9) 0.9598(7) 0.4449(6) 0.036(2) Uani 1 d . .
H10 H 0.5844(9) 0.9198(7) 0.3964(6) 0.044 Uiso 1 calc R .
C11 C 0.7428(10) 1.0542(7) 0.4125(6) 0.041(2) Uani 1 d . .
H11 H 0.7125(10) 1.0782(7) 0.3411(6) 0.049 Uiso 1 calc R .
C12 C 0.8640(9) 1.1123(7) 0.4881(6) 0.042(2) Uani 1 d . .
H12 H 0.9173(9) 1.1755(7) 0.4682(6) 0.050 Uiso 1 calc R .
C13 C 0.9051(9) 1.0743(7) 0.5951(6) 0.038(2) Uani 1 d . .
H13 H 0.9839(9) 1.1161(7) 0.6464(6) 0.046 Uiso 1 calc R .
C14 C 0.3307(8) 0.6085(6) 0.4760(5) 0.029(2) Uani 1 d . .
C15 C 0.2715(9) 0.6586(8) 0.3778(6) 0.046(2) Uani 1 d . .
H15 H 0.3160(9) 0.7271(8) 0.3584(6) 0.056 Uiso 1 calc R .
C16 C 0.1432(10) 0.6025(8) 0.3094(7) 0.057(3) Uani 1 d . .
H16 H 0.0995(10) 0.6337(8) 0.2425(7) 0.068 Uiso 1 calc R .
C17 C 0.0801(9) 0.5019(7) 0.3389(7) 0.046(2) Uani 1 d . .
H17 H -0.0073(9) 0.4641(7) 0.2941(7) 0.056 Uiso 1 calc R .
C18 C 0.1518(9) 0.4585(8) 0.4387(6) 0.047(2) Uani 1 d . .
H18 H 0.1122(9) 0.3879(8) 0.4584(6) 0.056 Uiso 1 calc R .
C21 C 1.3601(9) 1.1201(8) 0.9609(7) 0.046(2) Uani 1 d . .
H21A H 1.3814(9) 1.1362(8) 1.0389(7) 0.069 Uiso 1 calc R .
H21B H 1.3713(9) 1.1935(8) 0.9270(7) 0.069 Uiso 1 calc R .
H21C H 1.4275(9) 1.0641(8) 0.9449(7) 0.069 Uiso 1 calc R .
C22 C 1.2039(8) 1.0677(7) 0.9168(6) 0.034(2) Uani 1 d . .
C23 C 1.2814(11) 0.7103(8) 0.7950(8) 0.056(2) Uani 1 d . .
H23A H 1.2673(11) 0.6913(8) 0.7179(8) 0.084 Uiso 1 calc R .
H23B H 1.2967(11) 0.6381(8) 0.8334(8) 0.084 Uiso 1 calc R .
H23C H 1.3666(11) 0.7654(8) 0.8224(8) 0.084 Uiso 1 calc R .
C24 C 1.1513(8) 0.7648(7) 0.8120(6) 0.033(2) Uani 1 d . .
C25 C 0.7157(9) 1.1160(6) 0.8203(5) 0.031(2) Uani 1 d . .
C26 C 0.6258(10) 1.2059(8) 0.8256(8) 0.050(2) Uani 1 d . .
H26A H 0.6832(10) 1.2813(8) 0.8402(8) 0.075 Uiso 1 calc R .
H26B H 0.5792(10) 1.1939(8) 0.8835(8) 0.075 Uiso 1 calc R .
H26C H 0.5511(10) 1.2065(8) 0.7569(8) 0.075 Uiso 1 calc R .
C27 C 0.2535(12) 0.3071(8) 0.6947(9) 0.065(3) Uani 1 d . .

loop_
_atom_type_symbol
_atom_type_description
_atom_type_scat_dispersion_real
_atom_type_scat_dispersion_imag
_atom_type_scat_source
C C 0.0033 0.0016 'International Tables Vol C Tables 4.2.6.8 and 6.1.1.4'
H H 0.0000 0.0000 'International Tables Vol C Tables 4.2.6.8 and 6.1.1.4'
N N 0.0061 0.0033 'International Tables Vol C Tables 4.2.6.8 and 6.1.1.4'
O O 0.0106 0.0060 'International Tables Vol C Tables 4.2.6.8 and 6.1.1.4'
Pr Pr -0.2180 2.8214 'International Tables Vol C Tables 4.2.6.8 and 6.1.1.4'

loop_
_geom_angle_atom_site_label_1
_geom_angle_atom_site_label_2
_geom_angle_atom_site_label_3
_geom_angle
_geom_angle_site_symmetry_1
_geom_angle_site_symmetry_3
_geom_angle_publ_flag
O21 Pr1 O24 140.0(2) 2_777 . ?
O21 Pr1 O25 81.3(2) 2_777 . ?
O24 Pr1 O25 136.6(2) . . ?
O21 Pr1 O23 92.2(2) 2_777 . ?
O24 Pr1 O23 51.6(2) . . ?
O25 Pr1 O23 140.2(2) . . ?
O21 Pr1 O22 115.0(2) 2_777 . ?
O24 Pr1 O22 73.9(2) . . ?
O25 Pr1 O22 75.2(2) . . ?
O23 Pr1 O22 72.2(2) . . ?
O21 Pr1 O26 74.5(2) 2_777 . ?
O24 Pr1 O26 135.4(2) . . ?
O25 Pr1 O26 50.5(2) . . ?
O23 Pr1 O26 162.4(2) . . ?
O22 Pr1 O26 123.7(2) . . ?
O21 Pr1 O21 64.7(2) 2_777 . ?
O24 Pr1 O21 109.6(2) . . ?
O25 Pr1 O21 70.8(2) . . ?
O23 Pr1 O21 70.9(2) . . ?
O22 Pr1 O21 50.4(2) . . ?
O26 Pr1 O21 112.0(2) . . ?
O21 Pr1 N5 145.2(2) 2_777 . ?
O24 Pr1 N5 73.5(2) . . ?
O25 Pr1 N5 70.7(2) . . ?
O23 Pr1 N5 122.5(2) . . ?
O22 Pr1 N5 77.8(2) . . ?
O26 Pr1 N5 71.8(2) . . ?
O21 Pr1 N5 121.2(2) . . ?
O21 Pr1 N1 112.5(2) 2_777 . ?
O24 Pr1 N1 72.4(2) . . ?
O25 Pr1 N1 109.2(2) . . ?
O23 Pr1 N1 109.6(2) . . ?
O22 Pr1 N1 132.4(2) . . ?
O26 Pr1 N1 66.6(2) . . ?
O21 Pr1 N1 177.2(2) . . ?
N5 Pr1 N1 61.0(2) . . ?
O21 Pr1 N4 71.0(2) 2_777 . ?
O24 Pr1 N4 80.0(2) . . ?
O25 Pr1 N4 139.8(2) . . ?
O23 Pr1 N4 71.0(2) . . ?
O22 Pr1 N4 142.9(2) . . ?
O26 Pr1 N4 93.4(2) . . ?
O21 Pr1 N4 118.8(2) . . ?
N5 Pr1 N4 119.4(2) . . ?
N1 Pr1 N4 59.3(2) . . ?
O21 Pr1 C24 117.5(2) 2_777 . ?
O24 Pr1 C24 26.1(2) . . ?
O25 Pr1 C24 143.1(2) . . ?
O23 Pr1 C24 25.9(2) . . ?
O22 Pr1 C24 68.1(2) . . ?
O26 Pr1 C24 159.7(2) . . ?
O21 Pr1 C24 88.3(2) . . ?
N5 Pr1 C24 97.2(2) . . ?
N1 Pr1 C24 93.2(2) . . ?
N4 Pr1 C24 76.8(2) . . ?
O21 Pr1 C22 90.4(2) 2_777 . ?
O24 Pr1 C22 89.6(2) . . ?
O25 Pr1 C22 74.1(2) . . ?
O23 Pr1 C22 66.7(2) . . ?
O22 Pr1 C22 25.0(2) . . ?
O26 Pr1 C22 123.8(2) . . ?
O21 Pr1 C22 25.7(2) . . ?
N5 Pr1 C22 100.9(2) . . ?
N1 Pr1 C22 157.1(2) . . ?
N4 Pr1 C22 132.7(2) . . ?
C24 Pr1 C22 74.3(2) . . ?
C22 O21 Pr1 152.1(4) . 2_777 ?
C22 O21 Pr1 92.5(4) . . ?
Pr1 O21 Pr1 115.3(2) 2_777 . ?
C22 O22 Pr1 95.2(4) . . ?
C24 O23 Pr1 93.2(4) . . ?
C24 O24 Pr1 94.4(4) . . ?
C25 O25 Pr1 95.0(4) . . ?
C25 O26 Pr1 94.3(5) . . ?
C1 N1 C2 115.3(6) . . ?
C1 N1 Pr1 123.8(4) . . ?
C2 N1 Pr1 120.6(4) . . ?
C2 N2 C3 116.3(6) . . ?
C1 N3 C3 114.9(6) . . ?
C4 N4 C8 117.6(6) . . ?
C4 N4 Pr1 123.1(4) . . ?
C8 N4 Pr1 118.7(5) . . ?
C13 N5 C9 116.9(6) . . ?
C13 N5 Pr1 120.2(5) . . ?
C9 N5 Pr1 122.8(4) . . ?
C14 N6 C18 116.7(7) . . ?
N3 C1 N1 125.8(6) . . ?
N3 C1 C4 117.6(6) . . ?
N1 C1 C4 116.6(6) . . ?
N2 C2 N1 123.1(6) . . ?
N2 C2 C9 118.0(6) . . ?
N1 C2 C9 118.9(6) . . ?
N3 C3 N2 124.5(6) . . ?
N3 C3 C14 119.0(6) . . ?
N2 C3 C14 116.5(6) . . ?
N4 C4 C5 124.0(7) . . ?
N4 C4 C1 115.7(6) . . ?
C5 C4 C1 120.2(6) . . ?
C4 C5 C6 117.0(8) . . ?
C7 C6 C5 120.0(8) . . ?
C8 C7 C6 118.9(8) . . ?
N4 C8 C7 122.3(7) . . ?
N5 C9 C10 123.9(7) . . ?
N5 C9 C2 115.9(6) . . ?
C10 C9 C2 120.2(6) . . ?
C11 C10 C9 118.2(7) . . ?
C12 C11 C10 118.9(7) . . ?
C11 C12 C13 118.8(7) . . ?
N5 C13 C12 123.3(7) . . ?
N6 C14 C15 124.3(7) . . ?
N6 C14 C3 117.4(6) . . ?
C15 C14 C3 118.3(7) . . ?
C14 C15 C16 117.0(8) . . ?
C17 C16 C15 120.7(8) . . ?
C16 C17 C18 117.0(8) . . ?
N6 C18 C17 124.2(8) . . ?
O22 C22 O21 120.4(7) . . ?
O22 C22 C21 120.3(7) . . ?
O21 C22 C21 119.3(6) . . ?
O22 C22 Pr1 59.8(4) . . ?
O21 C22 Pr1 61.8(4) . . ?
C21 C22 Pr1 169.6(6) . . ?
O23 C24 O24 119.3(7) . . ?
O23 C24 C23 121.1(7) . . ?
O24 C24 C23 119.6(7) . . ?
O23 C24 Pr1 60.9(4) . . ?
O24 C24 Pr1 59.5(4) . . ?
C23 C24 Pr1 167.3(6) . . ?
O26 C25 O25 119.3(7) . . ?
O26 C25 C26 120.7(8) . . ?
O25 C25 C26 119.9(7) . . ?
O26 C25 Pr1 60.8(4) . . ?
O25 C25 Pr1 59.2(4) . . ?
C26 C25 Pr1 173.6(6) . . ?

loop_
_geom_bond_atom_site_label_1
_geom_bond_atom_site_label_2
_geom_bond_distance
_geom_bond_site_symmetry_2
_geom_bond_publ_flag
Pr1 O21 2.452(5) 2_777 ?
Pr1 O24 2.513(5) . ?
Pr1 O25 2.535(5) . ?
Pr1 O23 2.544(5) . ?
Pr1 O22 2.551(5) . ?
Pr1 O26 2.574(5) . ?
Pr1 O21 2.592(5) . ?
Pr1 N5 2.674(6) . ?
Pr1 N1 2.687(6) . ?
Pr1 N4 2.717(6) . ?
Pr1 C24 2.907(8) . ?
Pr1 C22 2.939(7) . ?
O21 C22 1.277(9) . ?
O21 Pr1 2.452(5) 2_777 ?
O22 C22 1.249(9) . ?
O23 C24 1.273(9) . ?
O24 C24 1.281(9) . ?
O25 C25 1.285(9) . ?
O26 C25 1.240(9) . ?
O27 C27 1.364(11) . ?
N1 C1 1.338(9) . ?
N1 C2 1.352(8) . ?
N2 C2 1.337(8) . ?
N2 C3 1.346(9) . ?
N3 C1 1.327(8) . ?
N3 C3 1.331(9) . ?
N4 C4 1.337(9) . ?
N4 C8 1.353(9) . ?
N5 C13 1.328(9) . ?
N5 C9 1.352(9) . ?
N6 C14 1.322(9) . ?
N6 C18 1.326(10) . ?
C1 C4 1.494(9) . ?
C2 C9 1.477(10) . ?
C3 C14 1.497(9) . ?
C4 C5 1.382(11) . ?
C5 C6 1.387(11) . ?
C6 C7 1.379(12) . ?
C7 C8 1.374(11) . ?
C9 C10 1.390(10) . ?
C10 C11 1.384(11) . ?
C11 C12 1.383(11) . ?
C12 C13 1.400(10) . ?
C14 C15 1.379(10) . ?
C15 C16 1.380(11) . ?
C16 C17 1.361(12) . ?
C17 C18 1.387(11) . ?
C21 C22 1.499(10) . ?
C23 C24 1.448(11) . ?
C25 C26 1.349(10) . ?
